data_9017580
loop_
_publ_author_name
'Mills, S. J.'
'Nestola, F.'

_publ_section_title
;
 Elasticity and high-pressure structure of arsenoflorencite-(La):
 insights into the high-pressure behaviour of the alunite supergroup
 note: P = 1.6 GPa
;
_journal_name_full 'Mineralogical Magazine'
_journal_page_first 975
_journal_page_last 985
_journal_volume 76
_journal_year 2012
_chemical_compound_source 'Grupendity Lake cirque, Komi Republic, Russia'
_chemical_formula_sum 'Al2.85 As1.86 Fe0.15 H6 La O14 P0.14'
_chemical_name_mineral Arsenoflorencite-(La)
_space_group_IT_number 166
_space_group_name_Hall '-R 3 2"'
_space_group_name_H-M_alt 'R -3 m :H'
_symmetry_space_group_name_H-M 'R -3 m :H'
_cell_angle_alpha 90
_cell_angle_beta 90
_cell_angle_gamma 120
_cell_formula_units_Z 3
_cell_length_a 7.0147
_cell_length_b 7.0147
_cell_length_c 16.4461
_cell_volume 700.829
_database_code_amcsd 0019918
_diffrn_ambient_pressure 1.6e+06
_exptl_crystal_density_diffrn 4.250
_cod_data_source_file inputs/fixed/downloads/18/18463.cif
_cod_data_source_block 18463
_cod_original_sg_symbol_H-M 'R -3 m'
_cod_original_formula_sum 'La (Al2.85 Fe.15) (As1.86 P.14) O14 H6'
_cod_database_code 9017580

loop_
_space_group_symop_operation_xyz
x,y,z
2/3+x,1/3+y,1/3+z
1/3+x,2/3+y,2/3+z
x,x-y,z
2/3+x,1/3+x-y,1/3+z
1/3+x,2/3+x-y,2/3+z
y,x,-z
2/3+y,1/3+x,1/3-z
1/3+y,2/3+x,2/3-z
-x+y,y,z
2/3-x+y,1/3+y,1/3+z
1/3-x+y,2/3+y,2/3+z
-x,-x+y,-z
2/3-x,1/3-x+y,1/3-z
1/3-x,2/3-x+y,2/3-z
-y,-x,z
2/3-y,1/3-x,1/3+z
1/3-y,2/3-x,2/3+z
x-y,-y,-z
2/3+x-y,1/3-y,1/3-z
1/3+x-y,2/3-y,2/3-z
y,-x+y,-z
2/3+y,1/3-x+y,1/3-z
1/3+y,2/3-x+y,2/3-z
-x+y,-x,z
2/3-x+y,1/3-x,1/3+z
1/3-x+y,2/3-x,2/3+z
-x,-y,-z
2/3-x,1/3-y,1/3-z
1/3-x,2/3-y,2/3-z
-y,x-y,z
2/3-y,1/3+x-y,1/3+z
1/3-y,2/3+x-y,2/3+z
x-y,x,-z
2/3+x-y,1/3+x,1/3-z
1/3+x-y,2/3+x,2/3-z

loop_
_atom_site_aniso_label
_atom_site_aniso_U_11
_atom_site_aniso_U_22
_atom_site_aniso_U_33
_atom_site_aniso_U_12
_atom_site_aniso_U_13
_atom_site_aniso_U_23
La 0.01380 0.01380 0.01370 0.00690 0.00000 0.00000
Al 0.01500 0.01500 0.01600 0.00730 0.00040 0.00100
Fe 0.01500 0.01500 0.01600 0.00730 0.00040 0.00100
As 0.01010 0.01010 0.01380 0.00500 0.00000 0.00000
P 0.01010 0.01010 0.01380 0.00500 0.00000 0.00000
O1 0.01500 0.01500 0.01600 0.00800 0.00000 0.00000
O2 0.00900 0.00900 0.01700 0.00800 -0.00170 0.00170
O-H3 0.01000 0.01000 0.01100 0.00800 0.00100 -0.00100

loop_
_atom_site_label
_atom_site_fract_x
_atom_site_fract_y
_atom_site_fract_z
_atom_site_occupancy
_atom_site_U_iso_or_equiv
_atom_site_type_symbol
_atom_site_attached_hydrogens
La 0.00000 0.00000 0.00000 1.00000 0.01380 La 0
Al 0.50000 0.00000 0.50000 0.95000 0.01560 Al 0
Fe 0.50000 0.00000 0.50000 0.05000 0.01560 Fe 0
As 0.00000 0.00000 0.31550 0.93000 0.01130 As 0
P 0.00000 0.00000 0.31550 0.07000 0.01130 P 0
O1 0.00000 0.00000 0.58410 1.00000 0.01500 O 0
O2 0.20410 -0.20410 -0.05560 1.00000 0.01000 O 0
O-H3 0.12380 -0.12380 0.13820 1.00000 0.00880 O 1

loop_
_cod_changelog_entry_id
_cod_changelog_entry_author
_cod_changelog_entry_date
_cod_changelog_entry_text
1
;cod-tools version 3.8.0
Id: cif_guess_AMCSD_atom_types 9574 2023-05-10 09:00:05Z saulius
;
2023-05-10T18:58:18+03:00
;Derived atom types and hydrogen counts
from atom names that follow the AMCSD naming convention
(Wat == water, O-H == hydroxyl).
;

loop_
_cod_related_entry_id
_cod_related_entry_database
_cod_related_entry_code
1 AMCSD 0019918
